data_4128679
loop_
_publ_author_name
'Maser, Leon'
'Schneider, Christian'
'Vondung, Lisa'
'Alig, Lukas'
'Langer, Robert'

_publ_section_title
;
 Quantifying the Donor Strength of Ligand-Stabilized Main Group Fragments.
;
_journal_issue 18
_journal_name_full 'Journal of the American Chemical Society'
_journal_page_first 7596
_journal_page_last 7604
_journal_paper_doi 10.1021/jacs.9b02598
_journal_volume 141
_journal_year 2019
_chemical_formula_moiety 'C29 H30 Cl Ir N O P2, Cl'
_chemical_formula_sum 'C29 H30 Cl2 Ir N O P2'
_chemical_formula_weight 733.58
_space_group_crystal_system triclinic
_space_group_IT_number 2
_space_group_name_Hall '-P 1'
_space_group_name_H-M_alt 'P -1'
_atom_sites_solution_hydrogens mixed
_atom_sites_solution_primary dual
_audit_creation_date 2017-07-13
_audit_creation_method
;
Olex2 1.2
(compiled 2017.03.28 svn.r3405 for OlexSys, GUI svn.r5337)
;
_cell_angle_alpha 97.860(7)
_cell_angle_beta 109.324(7)
_cell_angle_gamma 107.162(5)
_cell_formula_units_Z 2
_cell_length_a 10.6032(17)
_cell_length_b 11.7641(18)
_cell_length_c 12.732(3)
_cell_measurement_reflns_used 9402
_cell_measurement_temperature 100(2)
_cell_measurement_theta_max 24.235
_cell_measurement_theta_min 2.210
_cell_volume 1382.7(5)
_computing_cell_refinement 'SAINT v8.37A (Bruker, 2015)'
_computing_data_reduction 'SAINT v8.37A (Bruker, 2015)'
_computing_molecular_graphics 'Olex2 (Dolomanov et al., 2009)'
_computing_publication_material 'Olex2 (Dolomanov et al., 2009)'
_computing_structure_refinement 'ShelXL (Sheldrick, 2015)'
_computing_structure_solution 'ShelXT (Sheldrick, 2015)'
_diffrn_ambient_temperature 100.0
_diffrn_measured_fraction_theta_full 0.991
_diffrn_measured_fraction_theta_max 1.000
_diffrn_measurement_device_type 'Bruker D8 Quest'
_diffrn_measurement_method '\w scans'
_diffrn_radiation_type MoK\a
_diffrn_radiation_wavelength 0.71073
_diffrn_reflns_av_R_equivalents 0.0228
_diffrn_reflns_av_unetI/netI 0.0121
_diffrn_reflns_Laue_measured_fraction_full 0.991
_diffrn_reflns_Laue_measured_fraction_max 1.000
_diffrn_reflns_limit_h_max 13
_diffrn_reflns_limit_h_min -13
_diffrn_reflns_limit_k_max 15
_diffrn_reflns_limit_k_min -14
_diffrn_reflns_limit_l_max 16
_diffrn_reflns_limit_l_min -16
_diffrn_reflns_number 61214
_diffrn_reflns_point_group_measured_fraction_full 0.991
_diffrn_reflns_point_group_measured_fraction_max 1.000
_diffrn_reflns_theta_full 10.000
_diffrn_reflns_theta_max 27.480
_diffrn_reflns_theta_min 2.185
_diffrn_source 'fine-focus sealed tube'
_exptl_absorpt_coefficient_mu 5.161
_exptl_absorpt_correction_T_max 0.7450
_exptl_absorpt_correction_T_min 0.6174
_exptl_absorpt_correction_type multi-scan
_exptl_absorpt_process_details
;
SADABS-2016/2 (Bruker,2016/2) was used for absorption correction.
wR2(int) was 0.0840 before and 0.0590 after correction.
The Ratio of minimum to maximum transmission is 0.8287.
The \l/2 correction factor is Not present.
;
_exptl_crystal_colour colorless
_exptl_crystal_density_diffrn 1.762
_exptl_crystal_description block
_exptl_crystal_F_000 720
_exptl_crystal_size_max 0.2
_exptl_crystal_size_mid 0.15
_exptl_crystal_size_min 0.1
_refine_diff_density_max 1.114
_refine_diff_density_min -0.916
_refine_diff_density_rms 0.078
_refine_ls_extinction_method none
_refine_ls_goodness_of_fit_ref 1.038
_refine_ls_hydrogen_treatment mixed
_refine_ls_matrix_type full
_refine_ls_number_parameters 329
_refine_ls_number_reflns 6342
_refine_ls_number_restraints 1
_refine_ls_restrained_S_all 1.039
_refine_ls_R_factor_all 0.0140
_refine_ls_R_factor_gt 0.0132
_refine_ls_shift/su_max 0.005
_refine_ls_shift/su_mean 0.000
_refine_ls_structure_factor_coef Fsqd
_refine_ls_weighting_details 'w=1/[\s^2^(Fo^2^)+(0.0192P)^2^+1.1440P] where P=(Fo^2^+2Fc^2^)/3'
_refine_ls_weighting_scheme calc
_refine_ls_wR_factor_gt 0.0332
_refine_ls_wR_factor_ref 0.0335
_reflns_Friedel_coverage 0.000
_reflns_number_gt 6177
_reflns_number_total 6342
_reflns_threshold_expression 'I > 2\s(I)'
_cod_data_source_file ja9b02598_si_004.cif
_cod_data_source_block cs84_0m
_cod_original_cell_volume 1382.7(4)
_cod_database_code 4128679
_shelx_shelxl_version_number 2014/7
_shelx_space_group_comment
;
The symmetry employed for this shelxl refinement is uniquely defined
by the following loop, which should always be used as a source of
symmetry information in preference to the above space-group names.
They are only intended as comments.
;
_olex2_refinement_description
;
1. Fixed Uiso
 At 1.2 times of:
  All C(H) groups, All C(H,H) groups, All N(H) groups
2. Restrained distances
 H-Ir01
 1.3 with sigma of 0.02
3.a Ternary CH refined with riding coordinates:
 N006(H006)
3.b Secondary CH2 refined with riding coordinates:
 C00J(H00B,H00C), C00L(H00D,H00J), C00P(H00L,H00P), C00U(H00U,H00V)
3.c Aromatic/amide H refined with riding coordinates:
 C00A(H00A), C00E(H00E), C00F(H00F), C00G(H00G), C00H(H00H), C00I(H00I),
 C00K(H00K), C00M(H00M), C00N(H00N), C00O(H00O), C00Q(H00Q), C00R(H00R),
 C00S(H00S), C00T(H00T), C00V(H00W), C00W(H00X), C00X(H00Y), C00Y(H00Z),
 C00Z(H00), C010(H010)
;
_olex2_submission_special_instructions 'No special instructions were received'

loop_
_space_group_symop_operation_xyz
'x, y, z'
'-x, -y, -z'

loop_
_atom_site_label
_atom_site_type_symbol
_atom_site_fract_x
_atom_site_fract_y
_atom_site_fract_z
_atom_site_U_iso_or_equiv
_atom_site_adp_type
_atom_site_occupancy
_atom_site_site_symmetry_order
_atom_site_calc_flag
_atom_site_refinement_flags_posn
Ir01 Ir 0.77237(2) 0.60406(2) 0.75849(2) 0.00868(3) Uani 1 1 d D
Cl02 Cl 0.98245(4) 0.54234(4) 0.81257(4) 0.01603(8) Uani 1 1 d .
P03 P 0.64946(5) 0.46249(4) 0.83564(4) 0.01143(8) Uani 1 1 d .
P004 P 0.90531(5) 0.78345(4) 0.72687(4) 0.01102(8) Uani 1 1 d .
Cl05 Cl 0.67170(5) 0.85277(4) 0.98213(4) 0.02091(9) Uani 1 1 d .
N006 N 0.86065(16) 0.71541(14) 0.93060(12) 0.0125(3) Uani 1 1 d .
H006 H 0.7911 0.7555 0.9358 0.015 Uiso 1 1 calc R
O007 O 0.63139(15) 0.45346(13) 0.51251(12) 0.0230(3) Uani 1 1 d .
C008 C 0.66943(18) 0.31465(16) 0.83432(15) 0.0140(3) Uani 1 1 d .
C009 C 0.68547(18) 0.50958(16) 0.60608(16) 0.0143(3) Uani 1 1 d .
C00A C 0.72330(18) 0.26549(17) 0.76007(16) 0.0154(3) Uani 1 1 d .
H00A H 0.7586 0.3128 0.7141 0.018 Uiso 1 1 calc R
C00B C 1.05702(18) 0.77847(16) 0.69307(16) 0.0139(3) Uani 1 1 d .
C00C C 0.45664(19) 0.42685(17) 0.78263(15) 0.0148(3) Uani 1 1 d .
C00D C 0.81101(19) 0.85291(16) 0.62296(15) 0.0140(3) Uani 1 1 d .
C00E C 0.6200(2) 0.24485(18) 0.90314(17) 0.0186(4) Uani 1 1 d .
H00E H 0.5852 0.2785 0.9549 0.022 Uiso 1 1 calc R
C00F C 1.1987(2) 0.84534(18) 0.76979(17) 0.0202(4) Uani 1 1 d .
H00F H 1.2185 0.9005 0.8401 0.024 Uiso 1 1 calc R
C00G C 0.6217(2) 0.12678(17) 0.89574(17) 0.0196(4) Uani 1 1 d .
H00G H 0.5878 0.0794 0.9422 0.024 Uiso 1 1 calc R
C00H C 0.7248(2) 0.14654(18) 0.75389(17) 0.0193(4) Uani 1 1 d .
H00H H 0.7617 0.1130 0.7038 0.023 Uiso 1 1 calc R
C00I C 1.0299(2) 0.69854(17) 0.58983(16) 0.0166(3) Uani 1 1 d .
H00I H 0.9337 0.6521 0.5378 0.020 Uiso 1 1 calc R
C00J C 0.7224(2) 0.54852(17) 0.98726(15) 0.0166(4) Uani 1 1 d .
H00B H 0.6587 0.5910 0.9999 0.020 Uiso 1 1 calc R
H00C H 0.7280 0.4912 1.0373 0.020 Uiso 1 1 calc R
C00K C 0.4068(2) 0.52428(19) 0.78765(17) 0.0192(4) Uani 1 1 d .
H00K H 0.4729 0.6070 0.8165 0.023 Uiso 1 1 calc R
C00L C 0.8713(2) 0.64246(17) 1.01761(15) 0.0163(3) Uani 1 1 d .
H00D H 0.9068 0.6974 1.0957 0.020 Uiso 1 1 calc R
H00J H 0.9390 0.6000 1.0167 0.020 Uiso 1 1 calc R
C00M C 0.6731(2) 0.07736(17) 0.82005(17) 0.0200(4) Uani 1 1 d .
H00M H 0.6725 -0.0042 0.8141 0.024 Uiso 1 1 calc R
C00N C 0.6618(2) 0.81326(18) 0.57863(16) 0.0185(4) Uani 1 1 d .
H00N H 0.6085 0.7480 0.6012 0.022 Uiso 1 1 calc R
C00O C 1.2835(2) 0.75239(19) 0.63974(18) 0.0216(4) Uani 1 1 d .
H00O H 1.3608 0.7437 0.6217 0.026 Uiso 1 1 calc R
C00P C 0.99851(18) 0.81736(16) 0.95838(15) 0.0150(3) Uani 1 1 d .
H00L H 1.0733 0.7837 0.9571 0.018 Uiso 1 1 calc R
H00P H 1.0308 0.8715 1.0363 0.018 Uiso 1 1 calc R
C00Q C 0.3589(2) 0.30598(19) 0.73751(17) 0.0213(4) Uani 1 1 d .
H00Q H 0.3919 0.2395 0.7325 0.026 Uiso 1 1 calc R
C00R C 1.3110(2) 0.83063(19) 0.74248(19) 0.0240(4) Uani 1 1 d .
H00R H 1.4074 0.8750 0.7952 0.029 Uiso 1 1 calc R
C00S C 1.1429(2) 0.68637(18) 0.56255(17) 0.0200(4) Uani 1 1 d .
H00S H 1.1239 0.6331 0.4914 0.024 Uiso 1 1 calc R
C00T C 0.8883(2) 0.94955(18) 0.59000(18) 0.0217(4) Uani 1 1 d .
H00T H 0.9902 0.9780 0.6205 0.026 Uiso 1 1 calc R
C00U C 0.97408(19) 0.89041(16) 0.86831(15) 0.0147(3) Uani 1 1 d .
H00U H 1.0653 0.9564 0.8816 0.018 Uiso 1 1 calc R
H00V H 0.9041 0.9289 0.8731 0.018 Uiso 1 1 calc R
C00V C 0.1636(2) 0.3793(2) 0.70753(16) 0.0232(4) Uani 1 1 d .
H00W H 0.0637 0.3629 0.6835 0.028 Uiso 1 1 calc R
C00W C 0.6676(2) 0.96318(19) 0.46759(17) 0.0231(4) Uani 1 1 d .
H00X H 0.6186 0.9996 0.4136 0.028 Uiso 1 1 calc R
C00X C 0.2602(2) 0.4998(2) 0.75039(17) 0.0223(4) Uani 1 1 d .
H00Y H 0.2263 0.5659 0.7543 0.027 Uiso 1 1 calc R
C00Y C 0.5903(2) 0.86851(19) 0.50171(17) 0.0223(4) Uani 1 1 d .
H00Z H 0.4886 0.8416 0.4724 0.027 Uiso 1 1 calc R
C00Z C 0.8160(2) 1.00443(19) 0.51217(19) 0.0243(4) Uani 1 1 d .
H00 H 0.8688 1.0702 0.4898 0.029 Uiso 1 1 calc R
C010 C 0.2120(2) 0.2830(2) 0.69967(18) 0.0264(4) Uani 1 1 d .
H010 H 0.1451 0.2007 0.6683 0.032 Uiso 1 1 calc R
H H 0.668(3) 0.653(3) 0.747(2) 0.044(8) Uiso 1 1 d D

loop_
_atom_site_aniso_label
_atom_site_aniso_U_11
_atom_site_aniso_U_22
_atom_site_aniso_U_33
_atom_site_aniso_U_23
_atom_site_aniso_U_13
_atom_site_aniso_U_12
Ir01 0.00783(4) 0.00842(4) 0.00950(4) 0.00272(2) 0.00317(2) 0.00263(2)
Cl02 0.01267(18) 0.0163(2) 0.0223(2) 0.00737(16) 0.00731(16) 0.00807(16)
P03 0.0121(2) 0.0113(2) 0.0133(2) 0.00541(16) 0.00643(16) 0.00495(16)
P004 0.00934(19) 0.0093(2) 0.0138(2) 0.00340(16) 0.00467(16) 0.00227(15)
Cl05 0.0194(2) 0.0161(2) 0.0314(2) 0.00689(18) 0.01288(19) 0.00851(17)
N006 0.0126(7) 0.0116(7) 0.0117(7) 0.0022(5) 0.0032(5) 0.0044(6)
O007 0.0240(7) 0.0229(7) 0.0147(7) -0.0027(6) 0.0057(6) 0.0038(6)
C008 0.0125(8) 0.0118(8) 0.0168(8) 0.0051(7) 0.0037(7) 0.0048(6)
C009 0.0126(8) 0.0124(8) 0.0210(9) 0.0071(7) 0.0088(7) 0.0049(7)
C00A 0.0116(8) 0.0144(8) 0.0175(8) 0.0041(7) 0.0036(7) 0.0035(7)
C00B 0.0129(8) 0.0124(8) 0.0195(8) 0.0082(7) 0.0081(7) 0.0049(6)
C00C 0.0127(8) 0.0211(9) 0.0145(8) 0.0082(7) 0.0081(7) 0.0069(7)
C00D 0.0166(8) 0.0118(8) 0.0152(8) 0.0048(6) 0.0074(7) 0.0056(7)
C00E 0.0200(9) 0.0175(9) 0.0212(9) 0.0078(7) 0.0102(7) 0.0070(7)
C00F 0.0151(9) 0.0165(9) 0.0242(9) 0.0009(7) 0.0075(7) 0.0015(7)
C00G 0.0177(9) 0.0152(9) 0.0221(9) 0.0093(7) 0.0045(7) 0.0027(7)
C00H 0.0176(9) 0.0161(9) 0.0195(9) -0.0002(7) 0.0025(7) 0.0073(7)
C00I 0.0153(8) 0.0185(9) 0.0168(8) 0.0060(7) 0.0066(7) 0.0063(7)
C00J 0.0218(9) 0.0168(9) 0.0137(8) 0.0058(7) 0.0088(7) 0.0074(7)
C00K 0.0192(9) 0.0226(10) 0.0247(9) 0.0139(8) 0.0136(8) 0.0104(8)
C00L 0.0195(9) 0.0185(9) 0.0113(8) 0.0055(7) 0.0051(7) 0.0076(7)
C00M 0.0152(8) 0.0109(8) 0.0271(10) 0.0042(7) 0.0010(7) 0.0040(7)
C00N 0.0162(9) 0.0168(9) 0.0205(9) 0.0089(7) 0.0051(7) 0.0038(7)
C00O 0.0191(9) 0.0223(10) 0.0336(11) 0.0134(8) 0.0180(8) 0.0102(8)
C00P 0.0116(8) 0.0142(8) 0.0145(8) 0.0003(7) 0.0026(6) 0.0027(7)
C00Q 0.0170(9) 0.0209(10) 0.0231(9) 0.0002(8) 0.0064(8) 0.0071(8)
C00R 0.0122(8) 0.0216(10) 0.0344(11) 0.0057(8) 0.0089(8) 0.0021(7)
C00S 0.0241(10) 0.0210(9) 0.0215(9) 0.0087(8) 0.0123(8) 0.0120(8)
C00T 0.0211(9) 0.0183(9) 0.0325(11) 0.0120(8) 0.0158(8) 0.0084(8)
C00U 0.0150(8) 0.0102(8) 0.0166(8) 0.0003(6) 0.0059(7) 0.0027(6)
C00V 0.0138(9) 0.0401(12) 0.0156(9) 0.0062(8) 0.0048(7) 0.0112(8)
C00W 0.0350(11) 0.0222(10) 0.0193(9) 0.0113(8) 0.0113(8) 0.0170(9)
C00X 0.0232(10) 0.0340(11) 0.0236(10) 0.0177(9) 0.0148(8) 0.0188(9)
C00Y 0.0189(9) 0.0224(10) 0.0205(9) 0.0061(8) 0.0012(7) 0.0077(8)
C00Z 0.0343(11) 0.0207(10) 0.0341(11) 0.0183(9) 0.0240(9) 0.0151(9)
C010 0.0169(9) 0.0271(11) 0.0242(10) -0.0043(8) 0.0034(8) 0.0030(8)

loop_
_atom_type_symbol
_atom_type_description
_atom_type_scat_dispersion_real
_atom_type_scat_dispersion_imag
_atom_type_scat_source
C C 0.0033 0.0016 'International Tables Vol C Tables 4.2.6.8 and 6.1.1.4'
H H 0.0000 0.0000 'International Tables Vol C Tables 4.2.6.8 and 6.1.1.4'
Cl Cl 0.1484 0.1585 'International Tables Vol C Tables 4.2.6.8 and 6.1.1.4'
Ir Ir -1.4442 7.9887 'International Tables Vol C Tables 4.2.6.8 and 6.1.1.4'
N N 0.0061 0.0033 'International Tables Vol C Tables 4.2.6.8 and 6.1.1.4'
O O 0.0106 0.0060 'International Tables Vol C Tables 4.2.6.8 and 6.1.1.4'
P P 0.1023 0.0942 'International Tables Vol C Tables 4.2.6.8 and 6.1.1.4'

loop_
_geom_angle_atom_site_label_1
_geom_angle_atom_site_label_2
_geom_angle_atom_site_label_3
_geom_angle
Cl02 Ir01 H 169.8(12)
P03 Ir01 Cl02 93.746(19)
P03 Ir01 P004 164.314(16)
P03 Ir01 H 86.0(12)
P004 Ir01 Cl02 90.178(18)
P004 Ir01 H 87.4(12)
N006 Ir01 Cl02 87.28(4)
N006 Ir01 P03 82.15(4)
N006 Ir01 P004 82.88(4)
N006 Ir01 H 82.6(12)
C009 Ir01 Cl02 96.22(6)
C009 Ir01 P03 97.45(6)
C009 Ir01 P004 97.21(6)
C009 Ir01 N006 176.50(6)
C009 Ir01 H 93.9(12)
C008 P03 Ir01 121.23(6)
C008 P03 C00C 104.77(8)
C008 P03 C00J 106.88(8)
C00C P03 Ir01 115.20(6)
C00C P03 C00J 105.98(8)
C00J P03 Ir01 101.54(6)
C00B P004 Ir01 116.31(6)
C00B P004 C00D 105.69(8)
C00B P004 C00U 108.09(8)
C00D P004 Ir01 118.66(6)
C00D P004 C00U 106.54(8)
C00U P004 Ir01 100.65(6)
Ir01 N006 H006 106.1
C00L N006 Ir01 113.00(11)
C00L N006 H006 106.1
C00P N006 Ir01 112.81(11)
C00P N006 H006 106.1
C00P N006 C00L 112.13(14)
C00A C008 P03 121.27(14)
C00A C008 C00E 119.67(17)
C00E C008 P03 118.89(14)
O007 C009 Ir01 178.75(17)
C008 C00A H00A 120.2
C00H C00A C008 119.60(17)
C00H C00A H00A 120.2
C00F C00B P004 122.26(15)
C00I C00B P004 118.13(13)
C00I C00B C00F 119.47(17)
C00K C00C P03 118.57(14)
C00Q C00C P03 121.71(15)
C00Q C00C C00K 119.72(17)
C00N C00D P004 120.56(13)
C00N C00D C00T 119.33(17)
C00T C00D P004 120.08(14)
C008 C00E H00E 120.0
C00G C00E C008 120.05(18)
C00G C00E H00E 120.0
C00B C00F H00F 120.2
C00R C00F C00B 119.57(18)
C00R C00F H00F 120.2
C00E C00G H00G 120.0
C00E C00G C00M 120.04(18)
C00M C00G H00G 120.0
C00A C00H H00H 119.8
C00M C00H C00A 120.41(18)
C00M C00H H00H 119.8
C00B C00I H00I 119.8
C00S C00I C00B 120.43(17)
C00S C00I H00I 119.8
P03 C00J H00B 109.9
P03 C00J H00C 109.9
H00B C00J H00C 108.3
C00L C00J P03 109.03(12)
C00L C00J H00B 109.9
C00L C00J H00C 109.9
C00C C00K H00K 120.1
C00X C00K C00C 119.89(19)
C00X C00K H00K 120.1
N006 C00L C00J 107.90(14)
N006 C00L H00D 110.1
N006 C00L H00J 110.1
C00J C00L H00D 110.1
C00J C00L H00J 110.1
H00D C00L H00J 108.4
C00G C00M H00M 119.9
C00H C00M C00G 120.21(18)
C00H C00M H00M 119.9
C00D C00N H00N 119.8
C00Y C00N C00D 120.45(17)
C00Y C00N H00N 119.8
C00R C00O H00O 119.9
C00R C00O C00S 120.11(18)
C00S C00O H00O 119.9
N006 C00P H00L 110.1
N006 C00P H00P 110.1
N006 C00P C00U 107.98(14)
H00L C00P H00P 108.4
C00U C00P H00L 110.1
C00U C00P H00P 110.1
C00C C00Q H00Q 120.2
C00C C00Q C010 119.67(19)
C010 C00Q H00Q 120.2
C00F C00R H00R 119.7
C00O C00R C00F 120.67(18)
C00O C00R H00R 119.7
C00I C00S H00S 120.1
C00O C00S C00I 119.74(18)
C00O C00S H00S 120.1
C00D C00T H00T 120.0
C00D C00T C00Z 120.03(18)
C00Z C00T H00T 120.0
P004 C00U H00U 110.2
P004 C00U H00V 110.2
C00P C00U P004 107.68(12)
C00P C00U H00U 110.2
C00P C00U H00V 110.2
H00U C00U H00V 108.5
C00X C00V H00W 119.9
C010 C00V H00W 119.9
C010 C00V C00X 120.24(18)
C00Y C00W H00X 120.0
C00Z C00W H00X 120.0
C00Z C00W C00Y 120.08(18)
C00K C00X H00Y 120.0
C00V C00X C00K 120.09(19)
C00V C00X H00Y 120.0
C00N C00Y H00Z 120.0
C00W C00Y C00N 119.99(18)
C00W C00Y H00Z 120.0
C00T C00Z H00 119.9
C00W C00Z C00T 120.10(18)
C00W C00Z H00 119.9
C00Q C010 H010 119.8
C00V C010 C00Q 120.4(2)
C00V C010 H010 119.8

loop_
_geom_bond_atom_site_label_1
_geom_bond_atom_site_label_2
_geom_bond_distance
Ir01 Cl02 2.4574(5)
Ir01 P03 2.3348(5)
Ir01 P004 2.3356(5)
Ir01 N006 2.1279(15)
Ir01 C009 1.8634(19)
Ir01 H 1.365(17)
P03 C008 1.8115(18)
P03 C00C 1.8206(18)
P03 C00J 1.8343(19)
P004 C00B 1.8119(18)
P004 C00D 1.8222(18)
P004 C00U 1.8242(18)
N006 H006 1.0000
N006 C00L 1.487(2)
N006 C00P 1.486(2)
O007 C009 1.137(2)
C008 C00A 1.399(3)
C008 C00E 1.401(2)
C00A H00A 0.9500
C00A C00H 1.396(3)
C00B C00F 1.397(3)
C00B C00I 1.395(3)
C00C C00K 1.399(3)
C00C C00Q 1.392(3)
C00D C00N 1.393(3)
C00D C00T 1.396(3)
C00E H00E 0.9500
C00E C00G 1.385(3)
C00F H00F 0.9500
C00F C00R 1.396(3)
C00G H00G 0.9500
C00G C00M 1.395(3)
C00H H00H 0.9500
C00H C00M 1.379(3)
C00I H00I 0.9500
C00I C00S 1.393(3)
C00J H00B 0.9900
C00J H00C 0.9900
C00J C00L 1.521(3)
C00K H00K 0.9500
C00K C00X 1.391(3)
C00L H00D 0.9900
C00L H00J 0.9900
C00M H00M 0.9500
C00N H00N 0.9500
C00N C00Y 1.389(3)
C00O H00O 0.9500
C00O C00R 1.379(3)
C00O C00S 1.389(3)
C00P H00L 0.9900
C00P H00P 0.9900
C00P C00U 1.525(2)
C00Q H00Q 0.9500
C00Q C010 1.396(3)
C00R H00R 0.9500
C00S H00S 0.9500
C00T H00T 0.9500
C00T C00Z 1.397(3)
C00U H00U 0.9900
C00U H00V 0.9900
C00V H00W 0.9500
C00V C00X 1.385(3)
C00V C010 1.379(3)
C00W H00X 0.9500
C00W C00Y 1.389(3)
C00W C00Z 1.384(3)
C00X H00Y 0.9500
C00Y H00Z 0.9500
C00Z H00 0.9500
C010 H010 0.9500
